data_4500229
loop_
_publ_author_name
'Singh, Amit'
'Ramanan, Arunachalam'
'Bandyopadhyay, Debkumar'

_publ_section_title
;
 Link between Isostructurality, Polymorphism, and Weak Interactions in
 Palladacycle Crystals: Chemical Insight
;
_journal_issue 7
_journal_name_full 'Crystal Growth &amp; Design'
_journal_page_first 2743
_journal_paper_doi 10.1021/cg101289s
_journal_volume 11
_journal_year 2011
_chemical_formula_moiety 'C15 H14 N3 Pd S, Cl O4'
_chemical_formula_sum 'C15 H14 Cl N3 O4 Pd S'
_chemical_formula_weight 474.21
_chemical_name_systematic
; 
 ? 
;
_space_group_IT_number 14
_symmetry_cell_setting monoclinic
_symmetry_space_group_name_Hall '-P 2yn'
_symmetry_space_group_name_H-M 'P 1 21/n 1'
_atom_sites_solution_hydrogens geom
_atom_sites_solution_primary direct
_atom_sites_solution_secondary difmap
_audit_creation_method SHELXL-97
_cell_angle_alpha 90.00
_cell_angle_beta 100.397(3)
_cell_angle_gamma 90.00
_cell_formula_units_Z 4
_cell_length_a 13.571(2)
_cell_length_b 6.8775(11)
_cell_length_c 19.372(3)
_cell_measurement_reflns_used 4493
_cell_measurement_temperature 298(2)
_cell_measurement_theta_max 27.54
_cell_measurement_theta_min 2.96
_cell_volume 1778.4(5)
_computing_cell_refinement 'Bruker SMART'
_computing_data_collection 'Bruker SMART'
_computing_data_reduction 'Bruker SAINT'
_computing_molecular_graphics 'Bruker SHELXTL'
_computing_publication_material 'Bruker SHELXTL'
_computing_structure_refinement 'SHELXL-97 (Sheldrick, 1997)'
_computing_structure_solution 'SHELXS-97 (Sheldrick, 1990)'
_diffrn_ambient_temperature 298(2)
_diffrn_measured_fraction_theta_full 0.998
_diffrn_measured_fraction_theta_max 0.998
_diffrn_measurement_device_type 'CCD area detector'
_diffrn_measurement_method 'phi and omega scans'
_diffrn_radiation_monochromator graphite
_diffrn_radiation_source 'fine-focus sealed tube'
_diffrn_radiation_type MoK\a
_diffrn_radiation_wavelength 0.71073
_diffrn_reflns_av_R_equivalents 0.0529
_diffrn_reflns_av_sigmaI/netI 0.0415
_diffrn_reflns_limit_h_max 16
_diffrn_reflns_limit_h_min -16
_diffrn_reflns_limit_k_max 8
_diffrn_reflns_limit_k_min -8
_diffrn_reflns_limit_l_max 23
_diffrn_reflns_limit_l_min -23
_diffrn_reflns_number 15225
_diffrn_reflns_theta_full 25.00
_diffrn_reflns_theta_max 25.00
_diffrn_reflns_theta_min 1.70
_exptl_absorpt_coefficient_mu 1.336
_exptl_absorpt_correction_T_max 0.863
_exptl_absorpt_correction_T_min 0.825
_exptl_absorpt_correction_type multi-scan
_exptl_absorpt_process_details SADABS
_exptl_crystal_colour Red
_exptl_crystal_density_diffrn 1.771
_exptl_crystal_density_meas 1.770
_exptl_crystal_density_method 'not measured'
_exptl_crystal_description Block
_exptl_crystal_F_000 944.0
_exptl_crystal_size_max 0.22
_exptl_crystal_size_mid 0.12
_exptl_crystal_size_min 0.11
_refine_diff_density_max 1.223
_refine_diff_density_min -1.648
_refine_diff_density_rms 0.116
_refine_ls_extinction_method none
_refine_ls_goodness_of_fit_ref 1.280
_refine_ls_hydrogen_treatment constr
_refine_ls_matrix_type full
_refine_ls_number_parameters 228
_refine_ls_number_reflns 3129
_refine_ls_number_restraints 0
_refine_ls_restrained_S_all 1.280
_refine_ls_R_factor_all 0.0968
_refine_ls_R_factor_gt 0.0888
_refine_ls_shift/su_max 0.002
_refine_ls_shift/su_mean 0.000
_refine_ls_structure_factor_coef Fsqd
_refine_ls_weighting_details 'calc w=1/[\s^2^(Fo^2^)+(0.0324P)^2^+13.4788P] where P=(Fo^2^+2Fc^2^)/3'
_refine_ls_weighting_scheme calc
_refine_ls_wR_factor_gt 0.1647
_refine_ls_wR_factor_ref 0.1682
_reflns_number_gt 2781
_reflns_number_total 2979
_reflns_threshold_expression >2sigma(I)
_cod_data_source_file cg101289s_si_002.cif
_cod_data_source_block 1e
_cod_depositor_comments
;
The following automatic conversions were performed:

'_symmetry_cell_setting' value 'Monoclinic' changed to 'monoclinic'
according to /home/saulius/struct/CIF-dictionaries/cif_core.dic
dictionary named 'cif_core.dic' version 2.4.1 from 2010-06-29.

Automatic conversion script
Id: cif_fix_values 1715 2011-07-08 13:25:40Z adriana 
;
_cod_original_sg_symbol_H-M P2(1)/n
_cod_database_code 4500229

loop_
_symmetry_equiv_pos_as_xyz
'x, y, z'
'-x+1/2, y+1/2, -z+1/2'
'-x, -y, -z'
'x-1/2, -y-1/2, z-1/2'

loop_
_atom_site_label
_atom_site_type_symbol
_atom_site_fract_x
_atom_site_fract_y
_atom_site_fract_z
_atom_site_U_iso_or_equiv
_atom_site_adp_type
_atom_site_occupancy
_atom_site_symmetry_multiplicity
_atom_site_calc_flag
_atom_site_refinement_flags
Pd1 Pd 0.70287(5) 0.23246(10) 0.01199(4) 0.0467(3) Uani 1 1 d .
Cl1 Cl 0.08009(19) 0.2779(5) 0.85785(13) 0.0643(7) Uani 1 1 d .
S1 S 0.6534(2) 0.1534(5) 0.12127(14) 0.0645(8) Uani 1 1 d .
O1 O 0.0481(9) 0.4393(18) 0.8169(5) 0.125(4) Uani 1 1 d .
O2 O 0.1824(7) 0.280(2) 0.8714(7) 0.140(5) Uani 1 1 d .
O3 O 0.0434(13) 0.114(2) 0.8224(6) 0.173(6) Uani 1 1 d .
O4 O 0.0463(8) 0.2888(18) 0.9218(5) 0.118(4) Uani 1 1 d .
N1 N 0.5278(6) 0.2937(11) -0.0907(4) 0.0497(19) Uani 1 1 d .
N2 N 0.5585(6) 0.2599(11) -0.0262(4) 0.0487(18) Uani 1 1 d .
N3 N 0.8528(6) 0.2196(14) 0.0418(5) 0.065(2) Uani 1 1 d .
C1 C 0.6077(7) 0.3137(13) -0.1259(5) 0.048(2) Uani 1 1 d .
C2 C 0.7072(7) 0.2917(12) -0.0881(4) 0.044(2) Uani 1 1 d .
C3 C 0.7841(8) 0.3186(15) -0.1234(6) 0.058(3) Uani 1 1 d .
H3 H 0.8497 0.3046 -0.0997 0.070 Uiso 1 1 calc R
C4 C 0.7670(9) 0.3655(19) -0.1925(6) 0.069(3) Uani 1 1 d .
H4 H 0.8208 0.3831 -0.2155 0.083 Uiso 1 1 calc R
C5 C 0.6711(9) 0.3872(19) -0.2288(6) 0.074(3) Uani 1 1 d .
H5 H 0.6611 0.4216 -0.2759 0.088 Uiso 1 1 calc R
C6 C 0.5892(9) 0.3595(18) -0.1971(6) 0.069(3) Uani 1 1 d .
H6 H 0.5243 0.3709 -0.2222 0.083 Uiso 1 1 calc R
C7 C 0.4867(7) 0.2334(12) 0.0190(5) 0.049(2) Uani 1 1 d .
C8 C 0.5219(7) 0.1997(14) 0.0893(5) 0.052(3) Uani 1 1 d .
C9 C 0.4549(9) 0.1783(15) 0.1352(6) 0.065(3) Uani 1 1 d .
H9 H 0.4777 0.1519 0.1825 0.078 Uiso 1 1 calc R
C10 C 0.3522(8) 0.1972(15) 0.1087(7) 0.068(3) Uani 1 1 d .
H10 H 0.3066 0.1843 0.1390 0.081 Uiso 1 1 calc R
C11 C 0.3180(8) 0.2345(15) 0.0390(6) 0.064(3) Uani 1 1 d .
H11 H 0.2496 0.2468 0.0222 0.077 Uiso 1 1 calc R
C12 C 0.3840(7) 0.2535(14) -0.0056(6) 0.056(2) Uani 1 1 d .
H12 H 0.3606 0.2800 -0.0528 0.067 Uiso 1 1 calc R
C13 C 0.6884(10) 0.352(2) 0.1809(7) 0.099(5) Uani 1 1 d .
H13A H 0.6778 0.4723 0.1558 0.149 Uiso 1 1 calc R
H13B H 0.7579 0.3397 0.2019 0.149 Uiso 1 1 calc R
H13C H 0.6483 0.3486 0.2169 0.149 Uiso 1 1 calc R
C14 C 1.0432(8) 0.226(2) 0.0822(7) 0.092(4) Uani 1 1 d .
H14A H 1.0677 0.0944 0.0836 0.138 Uiso 1 1 calc R
H14B H 1.0596 0.2822 0.1281 0.138 Uiso 1 1 calc R
H14C H 1.0738 0.3001 0.0498 0.138 Uiso 1 1 calc R
C15 C 0.9347(8) 0.2254(16) 0.0593(5) 0.059(3) Uani 1 1 d .

loop_
_atom_site_aniso_label
_atom_site_aniso_U_11
_atom_site_aniso_U_22
_atom_site_aniso_U_33
_atom_site_aniso_U_23
_atom_site_aniso_U_13
_atom_site_aniso_U_12
Pd1 0.0404(4) 0.0473(4) 0.0503(4) -0.0007(4) 0.0029(3) 0.0003(3)
Cl1 0.0525(14) 0.090(2) 0.0501(14) -0.0072(15) 0.0090(11) -0.0097(15)
S1 0.0525(15) 0.089(2) 0.0513(15) 0.0084(14) 0.0067(12) -0.0025(14)
O1 0.149(10) 0.138(10) 0.085(7) 0.027(7) 0.011(7) 0.031(8)
O2 0.065(6) 0.187(13) 0.164(11) 0.019(9) 0.008(7) -0.010(7)
O3 0.280(18) 0.148(11) 0.091(8) -0.033(8) 0.036(10) -0.094(12)
O4 0.123(8) 0.165(11) 0.077(6) 0.017(7) 0.043(6) 0.040(8)
N1 0.054(5) 0.042(4) 0.048(5) -0.001(4) -0.007(4) -0.003(4)
N2 0.051(4) 0.037(4) 0.058(5) -0.004(4) 0.008(4) 0.002(4)
N3 0.044(5) 0.076(6) 0.070(6) -0.020(5) 0.003(4) -0.009(5)
C1 0.049(5) 0.045(5) 0.049(5) -0.007(4) 0.006(4) -0.010(4)
C2 0.061(6) 0.034(5) 0.036(4) -0.007(4) 0.007(4) -0.007(4)
C3 0.050(6) 0.059(6) 0.064(7) -0.012(5) 0.007(5) 0.001(5)
C4 0.064(7) 0.092(9) 0.055(7) -0.006(6) 0.016(6) -0.013(6)
C5 0.082(9) 0.090(9) 0.047(6) -0.002(6) 0.007(6) -0.012(7)
C6 0.070(7) 0.081(8) 0.056(7) -0.005(6) 0.008(6) -0.005(6)
C7 0.054(6) 0.031(5) 0.066(6) -0.007(4) 0.018(5) 0.007(4)
C8 0.046(5) 0.052(6) 0.065(6) -0.027(5) 0.025(5) -0.015(4)
C9 0.091(9) 0.050(6) 0.059(6) -0.013(5) 0.030(6) -0.004(6)
C10 0.058(7) 0.049(6) 0.101(9) -0.013(6) 0.028(7) -0.017(5)
C11 0.049(6) 0.058(7) 0.086(8) 0.000(6) 0.012(6) 0.004(5)
C12 0.057(6) 0.045(5) 0.066(6) 0.000(5) 0.015(5) 0.003(5)
C13 0.091(10) 0.130(13) 0.075(9) -0.026(9) 0.014(8) -0.047(9)
C14 0.050(6) 0.137(13) 0.086(9) 0.024(9) 0.006(6) -0.018(8)
C15 0.054(6) 0.070(7) 0.053(6) 0.001(5) 0.011(5) 0.010(6)

loop_
_atom_type_symbol
_atom_type_description
_atom_type_scat_dispersion_real
_atom_type_scat_dispersion_imag
_atom_type_scat_source
C C 0.0033 0.0016 'International Tables Vol C Tables 4.2.6.8 and 6.1.1.4'
H H 0.0000 0.0000 'International Tables Vol C Tables 4.2.6.8 and 6.1.1.4'
N N 0.0061 0.0033 'International Tables Vol C Tables 4.2.6.8 and 6.1.1.4'
O O 0.0106 0.0060 'International Tables Vol C Tables 4.2.6.8 and 6.1.1.4'
S S 0.1246 0.1234 'International Tables Vol C Tables 4.2.6.8 and 6.1.1.4'
Cl Cl 0.1484 0.1585 'International Tables Vol C Tables 4.2.6.8 and 6.1.1.4'
Pd Pd -0.9988 1.0072 'International Tables Vol C Tables 4.2.6.8 and 6.1.1.4'

loop_
_geom_angle_atom_site_label_1
_geom_angle_atom_site_label_2
_geom_angle_atom_site_label_3
_geom_angle
N2 Pd1 C2 79.5(4)
N2 Pd1 S1 86.3(2)
C2 Pd1 S1 165.5(3)
O3 Cl1 O2 111.7(10)
O3 Cl1 O1 108.9(8)
O2 Cl1 O1 107.8(8)
O3 Cl1 O4 110.0(8)
O2 Cl1 O4 108.3(7)
O1 Cl1 O4 110.2(7)
C13 S1 C8 102.5(6)
C13 S1 Pd1 108.2(5)
C8 S1 Pd1 94.3(3)
N2 N1 C1 110.8(8)
N1 N2 C7 119.1(8)
N1 N2 Pd1 121.0(6)
C7 N2 Pd1 119.8(6)
N1 C1 C6 119.4(9)
N1 C1 C2 119.3(8)
C6 C1 C2 121.3(9)
C3 C2 C1 118.0(9)
C3 C2 Pd1 132.7(8)
C1 C2 Pd1 109.3(7)
C4 C3 C2 121.2(10)
C4 C3 H3 119.4
C2 C3 H3 119.4
C3 C4 C5 120.7(11)
C3 C4 H4 119.7
C5 C4 H4 119.7
C4 C5 C6 121.7(11)
C4 C5 H5 119.2
C6 C5 H5 119.2
C5 C6 C1 117.2(11)
C5 C6 H6 121.4
C1 C6 H6 121.4
C8 C7 C12 120.0(9)
C8 C7 N2 118.1(8)
C12 C7 N2 121.7(9)
C7 C8 C9 119.9(10)
C7 C8 S1 120.8(7)
C9 C8 S1 118.8(9)
C8 C9 C10 118.6(11)
C8 C9 H9 120.7
C10 C9 H9 120.7
C11 C10 C9 121.0(11)
C11 C10 H10 119.5
C9 C10 H10 119.5
C12 C11 C10 120.0(10)
C12 C11 H11 120.0
C10 C11 H11 120.0
C11 C12 C7 120.4(10)
C11 C12 H12 119.8
C7 C12 H12 119.8
S1 C13 H13A 109.5
S1 C13 H13B 109.5
H13A C13 H13B 109.5
S1 C13 H13C 109.5
H13A C13 H13C 109.5
H13B C13 H13C 109.5
C15 C14 H14A 109.5
C15 C14 H14B 109.5
H14A C14 H14B 109.5
C15 C14 H14C 109.5
H14A C14 H14C 109.5
H14B C14 H14C 109.5
N3 C15 C14 177.9(14)

loop_
_geom_bond_atom_site_label_1
_geom_bond_atom_site_label_2
_geom_bond_distance
Pd1 N2 1.974(8)
Pd1 C2 1.992(9)
Pd1 S1 2.396(3)
Cl1 O3 1.365(12)
Cl1 O2 1.366(10)
Cl1 O1 1.387(11)
Cl1 O4 1.398(9)
S1 C13 1.794(13)
S1 C8 1.808(10)
N1 N2 1.265(10)
N1 C1 1.389(12)
N2 C7 1.434(12)
N3 C15 1.103(12)
C1 C6 1.394(14)
C1 C2 1.423(13)
C2 C3 1.361(13)
C3 C4 1.355(15)
C3 H3 0.9300
C4 C5 1.371(15)
C4 H4 0.9300
C5 C6 1.376(15)
C5 H5 0.9300
C6 H6 0.9300
C7 C8 1.380(14)
C7 C12 1.396(13)
C8 C9 1.390(13)
C9 C10 1.401(15)
C9 H9 0.9300
C10 C11 1.372(16)
C10 H10 0.9300
C11 C12 1.359(14)
C11 H11 0.9300
C12 H12 0.9300
C13 H13A 0.9600
C13 H13B 0.9600
C13 H13C 0.9600
C14 C15 1.459(14)
C14 H14A 0.9600
C14 H14B 0.9600
C14 H14C 0.9600

loop_
_geom_torsion_atom_site_label_1
_geom_torsion_atom_site_label_2
_geom_torsion_atom_site_label_3
_geom_torsion_atom_site_label_4
_geom_torsion
N2 Pd1 S1 C13 -109.6(6)
C2 Pd1 S1 C13 -119.8(11)
N2 Pd1 S1 C8 -5.0(4)
C2 Pd1 S1 C8 -15.1(11)
C1 N1 N2 C7 -179.6(7)
C1 N1 N2 Pd1 -2.1(10)
C2 Pd1 N2 N1 1.9(7)
S1 Pd1 N2 N1 -175.5(7)
C2 Pd1 N2 C7 179.4(7)
S1 Pd1 N2 C7 1.9(6)
N2 N1 C1 C6 -177.4(9)
N2 N1 C1 C2 1.1(11)
N1 C1 C2 C3 -177.8(8)
C6 C1 C2 C3 0.6(14)
N1 C1 C2 Pd1 0.4(10)
C6 C1 C2 Pd1 178.8(8)
N2 Pd1 C2 C3 176.7(10)
S1 Pd1 C2 C3 -173.0(7)
N2 Pd1 C2 C1 -1.1(6)
S1 Pd1 C2 C1 9.2(15)
C1 C2 C3 C4 0.2(15)
Pd1 C2 C3 C4 -177.5(8)
C2 C3 C4 C5 0.0(18)
C3 C4 C5 C6 -1(2)
C4 C5 C6 C1 1.8(19)
N1 C1 C6 C5 176.8(10)
C2 C1 C6 C5 -1.6(16)
N1 N2 C7 C8 -179.0(8)
Pd1 N2 C7 C8 3.6(11)
N1 N2 C7 C12 -3.2(13)
Pd1 N2 C7 C12 179.3(7)
C12 C7 C8 C9 2.5(14)
N2 C7 C8 C9 178.3(8)
C12 C7 C8 S1 174.9(7)
N2 C7 C8 S1 -9.3(12)
C13 S1 C8 C7 118.7(9)
Pd1 S1 C8 C7 8.9(8)
C13 S1 C8 C9 -68.9(9)
Pd1 S1 C8 C9 -178.7(7)
C7 C8 C9 C10 -1.8(14)
S1 C8 C9 C10 -174.3(7)
C8 C9 C10 C11 0.6(15)
C9 C10 C11 C12 0.1(16)
C10 C11 C12 C7 0.6(15)
C8 C7 C12 C11 -1.9(14)
N2 C7 C12 C11 -177.6(9)
